data_4341023
loop_
_publ_author_name
'Huang, Jing'
'Chen, Jinzhu'
'Gao, Hui'
'Chen, Limin'

_publ_section_title
;
 Kinetic aspects for the reduction of CO&#x2082; and CS&#x2082; with
 mixed-ligand ruthenium(II) hydride complexes containing phosphine and
 bipyridine.
;
_journal_issue 18
_journal_name_full 'Inorganic chemistry'
_journal_page_first 9570
_journal_page_last 9580
_journal_paper_doi 10.1021/ic500866d
_journal_volume 53
_journal_year 2014
_chemical_formula_moiety ' C39 H32 N4 O2 P Ru, F6 P, 0.13(C4 H6 N2)'
_chemical_formula_sum 'C39.5 H32.75 F6 N4.25 O2 P2 Ru'
_chemical_formula_weight 875.96
_chemical_name_systematic
; 
 ? 
;
_space_group_IT_number 14
_symmetry_cell_setting monoclinic
_symmetry_space_group_name_Hall '-P 2ybc'
_symmetry_space_group_name_H-M 'P 1 21/c 1'
_atom_sites_solution_hydrogens geom
_atom_sites_solution_primary direct
_atom_sites_solution_secondary difmap
_audit_creation_method SHELXL-97
_cell_angle_alpha 90.00
_cell_angle_beta 110.915(15)
_cell_angle_gamma 90.00
_cell_formula_units_Z 4
_cell_length_a 10.063(4)
_cell_length_b 15.083(6)
_cell_length_c 27.020(10)
_cell_measurement_reflns_used 13078
_cell_measurement_temperature 113(2)
_cell_measurement_theta_max 28.1
_cell_measurement_theta_min 1.6
_cell_volume 3831(3)
_computing_structure_refinement 'SHELXL-97 (Sheldrick, 1997)'
_computing_structure_solution 'SHELXS-97 (Sheldrick, 1990)'
_diffrn_ambient_temperature 113(2)
_diffrn_detector_area_resol_mean 14.22
_diffrn_measured_fraction_theta_full 0.993
_diffrn_measured_fraction_theta_max 0.993
_diffrn_measurement_device_type 'Rigaku Saturn724 CCD'
_diffrn_measurement_method '\w and \f scans'
_diffrn_radiation_monochromator multiplayer
_diffrn_radiation_source 'rotating anode'
_diffrn_radiation_type MoK\a
_diffrn_radiation_wavelength 0.71073
_diffrn_reflns_av_R_equivalents 0.0562
_diffrn_reflns_av_sigmaI/netI 0.0594
_diffrn_reflns_limit_h_max 13
_diffrn_reflns_limit_h_min -12
_diffrn_reflns_limit_k_max 19
_diffrn_reflns_limit_k_min -19
_diffrn_reflns_limit_l_max 35
_diffrn_reflns_limit_l_min -35
_diffrn_reflns_number 38049
_diffrn_reflns_theta_full 27.97
_diffrn_reflns_theta_max 27.97
_diffrn_reflns_theta_min 1.57
_exptl_absorpt_coefficient_mu 0.563
_exptl_absorpt_correction_T_max 0.8957
_exptl_absorpt_correction_T_min 0.8862
_exptl_absorpt_correction_type multi-scan
_exptl_absorpt_process_details CrystalClear
_exptl_crystal_colour black
_exptl_crystal_density_diffrn 1.519
_exptl_crystal_density_method 'not measured'
_exptl_crystal_description prism
_exptl_crystal_F_000 1774
_exptl_crystal_size_max 0.22
_exptl_crystal_size_mid 0.20
_exptl_crystal_size_min 0.20
_refine_diff_density_max 0.813
_refine_diff_density_min -1.499
_refine_diff_density_rms 0.089
_refine_ls_extinction_method none
_refine_ls_goodness_of_fit_ref 1.137
_refine_ls_hydrogen_treatment mixed
_refine_ls_matrix_type full
_refine_ls_number_parameters 555
_refine_ls_number_reflns 9148
_refine_ls_number_restraints 147
_refine_ls_restrained_S_all 1.143
_refine_ls_R_factor_all 0.0633
_refine_ls_R_factor_gt 0.0539
_refine_ls_shift/su_max 0.043
_refine_ls_shift/su_mean 0.001
_refine_ls_structure_factor_coef Fsqd
_refine_ls_weighting_details 'calc w=1/[\s^2^(Fo^2^)+(0.0320P)^2^+5.0000P] where P=(Fo^2^+2Fc^2^)/3'
_refine_ls_weighting_scheme calc
_refine_ls_wR_factor_gt 0.1154
_refine_ls_wR_factor_ref 0.1206
_reflns_number_gt 7989
_reflns_number_total 9211
_reflns_threshold_expression >2sigma(I)
_cod_data_source_file ic500866d_si_004.cif
_cod_data_source_block 2b
_cod_depositor_comments 'Adding full bibliography for 4341023--4341025.cif.'
_cod_original_sg_symbol_H-M P21/c
_cod_original_formula_sum 'C39.50 H32.75 F6 N4.25 O2 P2 Ru'
_cod_database_code 4341023

loop_
_symmetry_equiv_pos_as_xyz
'x, y, z'
'-x, y+1/2, -z+1/2'
'-x, -y, -z'
'x, -y-1/2, z-1/2'

loop_
_atom_site_label
_atom_site_type_symbol
_atom_site_fract_x
_atom_site_fract_y
_atom_site_fract_z
_atom_site_U_iso_or_equiv
_atom_site_adp_type
_atom_site_occupancy
_atom_site_symmetry_multiplicity
_atom_site_calc_flag
_atom_site_refinement_flags
_atom_site_disorder_assembly
_atom_site_disorder_group
Ru1 Ru 0.20513(3) 0.237061(19) 0.168331(10) 0.02435(9) Uani 1 1 d . . .
N1 N 0.2854(3) 0.14632(19) 0.12756(10) 0.0242(6) Uani 1 1 d . . .
N2 N 0.2806(3) 0.1357(2) 0.22441(11) 0.0283(6) Uani 1 1 d . . .
N3 N 0.0086(3) 0.1784(2) 0.13919(12) 0.0327(7) Uani 1 1 d . . .
N4 N 0.1037(3) 0.3019(2) 0.21222(11) 0.0303(7) Uani 1 1 d . . .
N5 N 0.977(2) 0.0368(12) 0.9753(7) 0.079(4) Uani 0.25 1 d PDU . .
O1 O 0.3953(2) 0.30313(17) 0.21330(9) 0.0306(5) Uani 1 1 d . . .
O2 O 0.5616(3) 0.20634(19) 0.20999(11) 0.0382(6) Uani 1 1 d . . .
C1 C 0.3032(3) 0.3908(2) 0.08933(12) 0.0254(7) Uani 1 1 d . . .
C2 C 0.2977(4) 0.4736(2) 0.06541(13) 0.0285(7) Uani 1 1 d . . .
H2A H 0.2142 0.5088 0.0569 0.034 Uiso 1 1 calc R . .
C3 C 0.4124(4) 0.5045(3) 0.05408(13) 0.0317(8) Uani 1 1 d . . .
H3A H 0.4085 0.5613 0.0384 0.038 Uiso 1 1 calc R . .
C4 C 0.5338(4) 0.4527(3) 0.06550(13) 0.0335(8) Uani 1 1 d . . .
H4A H 0.6125 0.4738 0.0573 0.040 Uiso 1 1 calc R . .
C5 C 0.5402(4) 0.3709(3) 0.08868(13) 0.0302(8) Uani 1 1 d . . .
H5A H 0.6230 0.3354 0.0962 0.036 Uiso 1 1 calc R . .
C6 C 0.4259(3) 0.3402(2) 0.10114(12) 0.0263(7) Uani 1 1 d . . .
H6A H 0.4316 0.2841 0.1178 0.032 Uiso 1 1 calc R . .
C7 C 0.0115(3) 0.3302(2) 0.04366(13) 0.0278(7) Uani 1 1 d . . .
C8 C -0.1239(4) 0.3078(3) 0.04407(14) 0.0325(8) Uani 1 1 d . . .
H8A H -0.1401 0.3083 0.0766 0.039 Uiso 1 1 calc R . .
C9 C -0.2333(4) 0.2852(3) -0.00199(17) 0.0439(10) Uani 1 1 d . . .
H9A H -0.3244 0.2708 -0.0011 0.053 Uiso 1 1 calc R . .
C10 C -0.2102(5) 0.2836(4) -0.04939(18) 0.0618(14) Uani 1 1 d . . .
H10A H -0.2856 0.2686 -0.0813 0.074 Uiso 1 1 calc R . .
C11 C -0.0767(5) 0.3041(4) -0.05032(16) 0.0619(14) Uani 1 1 d . . .
H11A H -0.0605 0.3018 -0.0829 0.074 Uiso 1 1 calc R . .
C12 C 0.0337(4) 0.3279(3) -0.00404(14) 0.0411(10) Uani 1 1 d . . .
H12A H 0.1244 0.3425 -0.0051 0.049 Uiso 1 1 calc R . .
C13 C 0.0986(4) 0.4564(2) 0.12975(13) 0.0279(7) Uani 1 1 d . . .
C14 C -0.0361(4) 0.4932(3) 0.10914(15) 0.0349(8) Uani 1 1 d . . .
H14A H -0.1074 0.4651 0.0803 0.042 Uiso 1 1 calc R . .
C15 C -0.0682(4) 0.5711(3) 0.13021(18) 0.0456(10) Uani 1 1 d . . .
H15A H -0.1612 0.5955 0.1157 0.055 Uiso 1 1 calc R . .
C16 C 0.0340(4) 0.6131(3) 0.17199(16) 0.0413(9) Uani 1 1 d . . .
H16A H 0.0114 0.6658 0.1866 0.050 Uiso 1 1 calc R . .
C17 C 0.1699(4) 0.5779(3) 0.19243(15) 0.0387(9) Uani 1 1 d . . .
H17A H 0.2416 0.6069 0.2207 0.046 Uiso 1 1 calc R . .
C18 C 0.2011(4) 0.5000(3) 0.17151(13) 0.0338(8) Uani 1 1 d . . .
H18A H 0.2943 0.4760 0.1860 0.041 Uiso 1 1 calc R . .
C19 C 0.2746(3) 0.1504(2) 0.07639(13) 0.0284(7) Uani 1 1 d . . .
H19A H 0.2352 0.2023 0.0567 0.034 Uiso 1 1 calc R . .
C20 C 0.3185(4) 0.0823(3) 0.05115(14) 0.0357(8) Uani 1 1 d . . .
H20A H 0.3101 0.0883 0.0151 0.043 Uiso 1 1 calc R . .
C21 C 0.3742(4) 0.0065(3) 0.07872(15) 0.0392(9) Uani 1 1 d . . .
H21A H 0.4050 -0.0409 0.0622 0.047 Uiso 1 1 calc R . .
C22 C 0.3845(4) 0.0003(3) 0.13110(15) 0.0350(8) Uani 1 1 d . . .
H22A H 0.4223 -0.0517 0.1509 0.042 Uiso 1 1 calc R . .
C23 C 0.3395(3) 0.0703(2) 0.15454(13) 0.0259(7) Uani 1 1 d . . .
C24 C 0.3452(3) 0.0675(2) 0.20973(13) 0.0273(7) Uani 1 1 d . . .
C25 C 0.4140(4) 0.0020(2) 0.24529(14) 0.0331(8) Uani 1 1 d . . .
H25A H 0.4593 -0.0456 0.2345 0.040 Uiso 1 1 calc R . .
C26 C 0.4165(4) 0.0060(3) 0.29689(15) 0.0398(9) Uani 1 1 d . . .
H26A H 0.4621 -0.0390 0.3217 0.048 Uiso 1 1 calc R . .
C27 C 0.3517(4) 0.0766(3) 0.31154(15) 0.0428(10) Uani 1 1 d . . .
H27A H 0.3527 0.0814 0.3467 0.051 Uiso 1 1 calc R . .
C28 C 0.2855(4) 0.1400(3) 0.27437(14) 0.0359(9) Uani 1 1 d . . .
H28A H 0.2416 0.1888 0.2846 0.043 Uiso 1 1 calc R . .
C29 C -0.0336(4) 0.1153(3) 0.10171(17) 0.0427(10) Uani 1 1 d . . .
H29A H 0.0297 0.0977 0.0846 0.051 Uiso 1 1 calc R . .
C30 C -0.1662(5) 0.0748(3) 0.0870(2) 0.0565(13) Uani 1 1 d . . .
H30A H -0.1925 0.0300 0.0605 0.068 Uiso 1 1 calc R . .
C31 C -0.2578(5) 0.1006(3) 0.1111(2) 0.0570(13) Uani 1 1 d . . .
H31A H -0.3489 0.0736 0.1013 0.068 Uiso 1 1 calc R . .
C32 C -0.2201(4) 0.1649(3) 0.14939(18) 0.0463(10) Uani 1 1 d . . .
H32A H -0.2836 0.1825 0.1665 0.056 Uiso 1 1 calc R . .
C33 C -0.0844(4) 0.2045(3) 0.16287(15) 0.0356(9) Uani 1 1 d . . .
C34 C -0.0338(4) 0.2753(3) 0.20164(15) 0.0354(9) Uani 1 1 d . . .
C35 C -0.1156(5) 0.3150(3) 0.22707(17) 0.0498(11) Uani 1 1 d . . .
H35A H -0.2114 0.2970 0.2193 0.060 Uiso 1 1 calc R . .
C36 C -0.0579(5) 0.3803(3) 0.26334(18) 0.0523(12) Uani 1 1 d . . .
H36A H -0.1146 0.4089 0.2801 0.063 Uiso 1 1 calc R . .
C37 C 0.0826(5) 0.4054(3) 0.27585(16) 0.0468(11) Uani 1 1 d . . .
H37A H 0.1248 0.4494 0.3019 0.056 Uiso 1 1 calc R . .
C38 C 0.1600(4) 0.3633(3) 0.24872(14) 0.0390(9) Uani 1 1 d . . .
H38A H 0.2567 0.3794 0.2568 0.047 Uiso 1 1 calc R . .
C39 C 0.5194(4) 0.2706(3) 0.22786(14) 0.0313(8) Uani 1 1 d D . .
H39 H 0.586(3) 0.297(2) 0.2605(9) 0.038(11) Uiso 1 1 d D . .
C40 C 0.951(2) 0.0989(12) 0.9461(6) 0.058(4) Uani 0.25 1 d PDU . .
C41 C 0.9183(19) 0.1211(12) 0.8892(6) 0.052(4) Uani 0.25 1 d PDU . .
H41A H 0.9044 0.1853 0.8842 0.078 Uiso 0.25 1 calc PR . .
H41B H 0.8312 0.0903 0.8675 0.078 Uiso 0.25 1 calc PR . .
H41C H 0.9973 0.1024 0.8785 0.078 Uiso 0.25 1 calc PR . .
P1 P 0.15255(8) 0.35223(6) 0.10713(3) 0.02328(18) Uani 1 1 d . . .
F1 F 0.4417(5) 0.3133(3) 0.38062(16) 0.0752(14) Uani 0.854(6) 1 d PU A 1
F1' F 0.460(2) 0.2580(17) 0.3969(9) 0.062(5) Uani 0.146(6) 1 d PU A 2
F2 F 0.2857(4) 0.3929(2) 0.40446(16) 0.0685(13) Uani 0.854(6) 1 d PU A 1
F2' F 0.343(2) 0.3840(15) 0.3786(8) 0.061(5) Uani 0.146(6) 1 d PU A 2
P3 P 0.34620(10) 0.29570(7) 0.41504(4) 0.0325(2) Uani 1 1 d . . .
F3 F 0.2515(4) 0.2769(3) 0.45042(13) 0.0624(11) Uani 0.854(6) 1 d PU A 1
F3' F 0.224(2) 0.3344(17) 0.4312(9) 0.057(5) Uani 0.146(6) 1 d PU A 2
F4 F 0.4075(4) 0.1975(2) 0.42735(15) 0.0638(12) Uani 0.854(6) 1 d PU A 1
F4' F 0.340(3) 0.2153(16) 0.4465(8) 0.064(5) Uani 0.146(6) 1 d PU A 2
F5 F 0.2214(2) 0.25942(15) 0.36401(9) 0.0433(6) Uani 1 1 d . A .
F6 F 0.4704(2) 0.33261(17) 0.46609(10) 0.0527(7) Uani 1 1 d . A .

loop_
_atom_site_aniso_label
_atom_site_aniso_U_11
_atom_site_aniso_U_22
_atom_site_aniso_U_33
_atom_site_aniso_U_23
_atom_site_aniso_U_13
_atom_site_aniso_U_12
Ru1 0.01951(13) 0.02805(17) 0.02790(14) 0.00516(10) 0.01143(10) 0.00554(11)
N1 0.0214(13) 0.0239(15) 0.0293(14) 0.0019(11) 0.0114(11) 0.0039(11)
N2 0.0235(14) 0.0327(17) 0.0313(15) 0.0117(12) 0.0130(11) 0.0078(12)
N3 0.0259(14) 0.0317(18) 0.0431(17) 0.0100(13) 0.0157(13) 0.0051(13)
N4 0.0314(15) 0.0322(18) 0.0313(15) 0.0076(12) 0.0163(12) 0.0126(13)
N5 0.063(6) 0.090(7) 0.083(7) 0.004(5) 0.023(5) -0.012(5)
O1 0.0273(12) 0.0320(14) 0.0312(12) 0.0008(10) 0.0091(10) 0.0022(11)
O2 0.0275(13) 0.0388(16) 0.0501(16) 0.0012(12) 0.0163(12) 0.0031(12)
C1 0.0218(15) 0.032(2) 0.0239(15) 0.0001(13) 0.0103(12) 0.0002(14)
C2 0.0255(16) 0.031(2) 0.0282(16) 0.0031(13) 0.0084(13) 0.0010(14)
C3 0.0333(18) 0.036(2) 0.0285(17) 0.0022(14) 0.0136(14) -0.0055(16)
C4 0.0306(18) 0.046(2) 0.0290(17) -0.0017(15) 0.0169(14) -0.0068(17)
C5 0.0243(16) 0.037(2) 0.0332(18) -0.0009(15) 0.0154(14) 0.0033(15)
C6 0.0236(15) 0.031(2) 0.0272(16) -0.0021(13) 0.0122(13) 0.0004(14)
C7 0.0212(15) 0.030(2) 0.0291(16) 0.0043(14) 0.0053(13) 0.0021(14)
C8 0.0236(16) 0.034(2) 0.0373(19) 0.0060(15) 0.0077(14) 0.0017(15)
C9 0.0239(18) 0.045(3) 0.052(2) 0.0100(19) -0.0004(17) -0.0035(17)
C10 0.041(2) 0.091(4) 0.037(2) 0.004(2) -0.0062(19) -0.015(3)
C11 0.050(3) 0.101(4) 0.028(2) 0.001(2) 0.0064(19) -0.017(3)
C12 0.0303(19) 0.059(3) 0.0311(19) 0.0036(18) 0.0080(15) -0.0064(19)
C13 0.0268(16) 0.030(2) 0.0298(17) 0.0053(14) 0.0135(13) 0.0045(14)
C14 0.0247(17) 0.031(2) 0.050(2) -0.0017(16) 0.0140(15) 0.0031(15)
C15 0.032(2) 0.041(3) 0.068(3) -0.005(2) 0.0227(19) 0.0071(18)
C16 0.048(2) 0.033(2) 0.053(2) -0.0048(18) 0.030(2) 0.0044(18)
C17 0.042(2) 0.039(2) 0.038(2) -0.0065(16) 0.0172(17) 0.0015(18)
C18 0.0311(18) 0.039(2) 0.0316(18) 0.0012(15) 0.0111(14) 0.0072(16)
C19 0.0253(16) 0.029(2) 0.0316(17) 0.0027(14) 0.0111(13) 0.0005(14)
C20 0.039(2) 0.040(2) 0.0311(18) -0.0016(15) 0.0156(15) 0.0049(17)
C21 0.039(2) 0.040(2) 0.042(2) -0.0021(17) 0.0180(17) 0.0093(18)
C22 0.0321(18) 0.031(2) 0.042(2) 0.0038(16) 0.0139(16) 0.0109(16)
C23 0.0196(15) 0.0267(19) 0.0315(17) 0.0022(13) 0.0093(13) 0.0022(13)
C24 0.0203(15) 0.0274(19) 0.0354(18) 0.0072(14) 0.0115(13) 0.0037(14)
C25 0.0309(18) 0.029(2) 0.042(2) 0.0089(15) 0.0166(15) 0.0051(15)
C26 0.040(2) 0.043(2) 0.041(2) 0.0179(17) 0.0207(17) 0.0126(18)
C27 0.048(2) 0.052(3) 0.035(2) 0.0173(18) 0.0238(18) 0.018(2)
C28 0.040(2) 0.040(2) 0.0354(19) 0.0125(16) 0.0220(16) 0.0145(17)
C29 0.0293(19) 0.040(2) 0.059(3) -0.0049(19) 0.0166(18) -0.0011(18)
C30 0.035(2) 0.047(3) 0.086(4) -0.015(2) 0.020(2) -0.009(2)
C31 0.036(2) 0.044(3) 0.093(4) -0.002(3) 0.026(2) -0.009(2)
C32 0.030(2) 0.051(3) 0.064(3) 0.011(2) 0.0246(19) 0.0059(19)
C33 0.0252(17) 0.040(2) 0.045(2) 0.0153(17) 0.0164(15) 0.0049(16)
C34 0.0271(18) 0.047(2) 0.039(2) 0.0174(17) 0.0210(15) 0.0162(17)
C35 0.040(2) 0.066(3) 0.054(3) 0.001(2) 0.028(2) 0.011(2)
C36 0.044(2) 0.067(3) 0.056(3) 0.003(2) 0.030(2) 0.019(2)
C37 0.052(3) 0.054(3) 0.038(2) 0.0004(19) 0.0212(19) 0.016(2)
C38 0.042(2) 0.044(3) 0.0345(19) 0.0089(17) 0.0182(16) 0.0172(19)
C39 0.0284(18) 0.029(2) 0.0358(19) -0.0003(15) 0.0105(15) 0.0002(15)
C40 0.049(6) 0.053(6) 0.068(6) -0.002(5) 0.018(5) -0.007(5)
C41 0.053(6) 0.047(7) 0.058(6) -0.013(5) 0.022(5) -0.017(5)
P1 0.0183(4) 0.0261(5) 0.0262(4) 0.0035(3) 0.0090(3) 0.0031(3)
F1 0.077(3) 0.088(3) 0.084(3) -0.024(2) 0.058(2) -0.043(2)
F1' 0.051(7) 0.069(8) 0.071(8) -0.007(7) 0.030(6) 0.009(7)
F2 0.074(2) 0.0289(17) 0.078(2) -0.0069(16) -0.0030(19) 0.0137(16)
F2' 0.061(8) 0.049(8) 0.061(8) 0.006(6) 0.007(6) -0.020(6)
P3 0.0298(5) 0.0269(5) 0.0410(5) -0.0014(4) 0.0129(4) -0.0014(4)
F3 0.058(2) 0.084(3) 0.055(2) -0.0159(19) 0.0322(17) -0.028(2)
F3' 0.053(7) 0.064(8) 0.062(7) -0.020(6) 0.032(6) -0.005(7)
F4 0.058(2) 0.0311(18) 0.080(2) -0.0042(16) -0.0024(18) 0.0130(15)
F4' 0.063(8) 0.061(8) 0.062(7) 0.016(6) 0.017(6) -0.016(7)
F5 0.0423(13) 0.0402(14) 0.0417(13) -0.0016(10) 0.0080(10) -0.0062(10)
F6 0.0381(13) 0.0501(16) 0.0577(15) -0.0115(12) 0.0022(11) -0.0048(12)

loop_
_atom_type_symbol
_atom_type_description
_atom_type_scat_dispersion_real
_atom_type_scat_dispersion_imag
_atom_type_scat_source
C C 0.0033 0.0016 'International Tables Vol C Tables 4.2.6.8 and 6.1.1.4'
H H 0.0000 0.0000 'International Tables Vol C Tables 4.2.6.8 and 6.1.1.4'
N N 0.0061 0.0033 'International Tables Vol C Tables 4.2.6.8 and 6.1.1.4'
O O 0.0106 0.0060 'International Tables Vol C Tables 4.2.6.8 and 6.1.1.4'
F F 0.0171 0.0103 'International Tables Vol C Tables 4.2.6.8 and 6.1.1.4'
P P 0.1023 0.0942 'International Tables Vol C Tables 4.2.6.8 and 6.1.1.4'
Ru Ru -1.2594 0.8363 'International Tables Vol C Tables 4.2.6.8 and 6.1.1.4'

loop_
_geom_angle_atom_site_label_1
_geom_angle_atom_site_label_2
_geom_angle_atom_site_label_3
_geom_angle
_geom_angle_site_symmetry_3
N3 Ru1 N4 79.55(13) .
N3 Ru1 N1 90.92(12) .
N4 Ru1 N1 167.14(12) .
N3 Ru1 N2 90.79(12) .
N4 Ru1 N2 93.23(11) .
N1 Ru1 N2 78.16(11) .
N3 Ru1 O1 167.22(11) .
N4 Ru1 O1 88.74(11) .
N1 Ru1 O1 99.84(10) .
N2 Ru1 O1 84.74(11) .
N3 Ru1 P1 96.08(9) .
N4 Ru1 P1 91.19(9) .
N1 Ru1 P1 98.45(8) .
N2 Ru1 P1 172.42(8) .
O1 Ru1 P1 89.20(7) .
C19 N1 C23 117.2(3) .
C19 N1 Ru1 127.2(2) .
C23 N1 Ru1 115.1(2) .
C28 N2 C24 119.1(3) .
C28 N2 Ru1 124.7(3) .
C24 N2 Ru1 115.6(2) .
C29 N3 C33 118.2(3) .
C29 N3 Ru1 126.7(3) .
C33 N3 Ru1 115.1(3) .
C38 N4 C34 119.5(3) .
C38 N4 Ru1 126.3(3) .
C34 N4 Ru1 114.3(3) .
C40 N5 N5 170(3) 3_757
C39 O1 Ru1 125.8(2) .
C6 C1 C2 118.9(3) .
C6 C1 P1 120.9(3) .
C2 C1 P1 120.2(3) .
C3 C2 C1 120.5(3) .
C3 C2 H2A 119.8 .
C1 C2 H2A 119.8 .
C2 C3 C4 120.1(3) .
C2 C3 H3A 120.0 .
C4 C3 H3A 120.0 .
C5 C4 C3 120.0(3) .
C5 C4 H4A 120.0 .
C3 C4 H4A 120.0 .
C4 C5 C6 120.1(3) .
C4 C5 H5A 119.9 .
C6 C5 H5A 119.9 .
C5 C6 C1 120.4(3) .
C5 C6 H6A 119.8 .
C1 C6 H6A 119.8 .
C12 C7 C8 118.6(3) .
C12 C7 P1 123.3(3) .
C8 C7 P1 117.8(3) .
C9 C8 C7 121.0(4) .
C9 C8 H8A 119.5 .
C7 C8 H8A 119.5 .
C8 C9 C10 119.8(4) .
C8 C9 H9A 120.1 .
C10 C9 H9A 120.1 .
C9 C10 C11 119.8(4) .
C9 C10 H10A 120.1 .
C11 C10 H10A 120.1 .
C10 C11 C12 120.6(4) .
C10 C11 H11A 119.7 .
C12 C11 H11A 119.7 .
C7 C12 C11 120.1(4) .
C7 C12 H12A 120.0 .
C11 C12 H12A 120.0 .
C14 C13 C18 118.2(3) .
C14 C13 P1 124.9(3) .
C18 C13 P1 116.9(3) .
C13 C14 C15 120.7(4) .
C13 C14 H14A 119.6 .
C15 C14 H14A 119.6 .
C16 C15 C14 120.5(4) .
C16 C15 H15A 119.7 .
C14 C15 H15A 119.7 .
C15 C16 C17 119.4(4) .
C15 C16 H16A 120.3 .
C17 C16 H16A 120.3 .
C16 C17 C18 119.8(4) .
C16 C17 H17A 120.1 .
C18 C17 H17A 120.1 .
C17 C18 C13 121.4(3) .
C17 C18 H18A 119.3 .
C13 C18 H18A 119.3 .
N1 C19 C20 123.1(3) .
N1 C19 H19A 118.5 .
C20 C19 H19A 118.5 .
C21 C20 C19 119.3(3) .
C21 C20 H20A 120.3 .
C19 C20 H20A 120.3 .
C20 C21 C22 118.6(4) .
C20 C21 H21A 120.7 .
C22 C21 H21A 120.7 .
C21 C22 C23 119.9(3) .
C21 C22 H22A 120.1 .
C23 C22 H22A 120.1 .
N1 C23 C22 121.9(3) .
N1 C23 C24 115.4(3) .
C22 C23 C24 122.7(3) .
N2 C24 C25 121.0(3) .
N2 C24 C23 115.3(3) .
C25 C24 C23 123.6(3) .
C24 C25 C26 119.5(4) .
C24 C25 H25A 120.2 .
C26 C25 H25A 120.2 .
C27 C26 C25 118.8(3) .
C27 C26 H26A 120.6 .
C25 C26 H26A 120.6 .
C28 C27 C26 118.9(4) .
C28 C27 H27A 120.6 .
C26 C27 H27A 120.6 .
N2 C28 C27 122.6(4) .
N2 C28 H28A 118.7 .
C27 C28 H28A 118.7 .
N3 C29 C30 122.7(4) .
N3 C29 H29A 118.7 .
C30 C29 H29A 118.7 .
C31 C30 C29 118.8(4) .
C31 C30 H30A 120.6 .
C29 C30 H30A 120.6 .
C30 C31 C32 120.8(4) .
C30 C31 H31A 119.6 .
C32 C31 H31A 119.6 .
C31 C32 C33 118.4(4) .
C31 C32 H32A 120.8 .
C33 C32 H32A 120.8 .
N3 C33 C32 121.2(4) .
N3 C33 C34 115.2(3) .
C32 C33 C34 123.6(4) .
N4 C34 C35 120.4(4) .
N4 C34 C33 115.7(3) .
C35 C34 C33 123.9(4) .
C36 C35 C34 119.5(4) .
C36 C35 H35A 120.2 .
C34 C35 H35A 120.2 .
C35 C36 C37 120.6(4) .
C35 C36 H36A 119.7 .
C37 C36 H36A 119.7 .
C36 C37 C38 117.4(4) .
C36 C37 H37A 121.3 .
C38 C37 H37A 121.3 .
N4 C38 C37 122.6(4) .
N4 C38 H38A 118.7 .
C37 C38 H38A 118.7 .
O2 C39 O1 128.8(3) .
O2 C39 H39 117(2) .
O1 C39 H39 114(2) .
N5 C40 C41 141(2) .
C40 C41 H41A 109.5 .
C40 C41 H41B 109.5 .
H41A C41 H41B 109.5 .
C40 C41 H41C 109.5 .
H41A C41 H41C 109.5 .
H41B C41 H41C 109.5 .
C7 P1 C13 104.19(16) .
C7 P1 C1 104.41(15) .
C13 P1 C1 100.67(16) .
C7 P1 Ru1 115.83(12) .
C13 P1 Ru1 114.94(11) .
C1 P1 Ru1 115.00(11) .
F4' P3 F1' 94.1(14) .
F4' P3 F3' 86.9(13) .
F1' P3 F3' 177.5(11) .
F4' P3 F2 139.9(12) .
F1' P3 F2 125.6(10) .
F3' P3 F2 53.8(9) .
F4' P3 F1 129.1(12) .
F1' P3 F1 35.0(9) .
F3' P3 F1 143.9(10) .
F2 P3 F1 90.8(3) .
F4' P3 F4 38.7(11) .
F1' P3 F4 55.6(10) .
F3' P3 F4 125.1(10) .
F2 P3 F4 178.4(2) .
F1 P3 F4 90.5(2) .
F4' P3 F5 91.8(8) .
F1' P3 F5 92.6(9) .
F3' P3 F5 85.1(7) .
F2 P3 F5 91.64(15) .
F1 P3 F5 90.33(17) .
F4 P3 F5 89.32(15) .
F4' P3 F6 88.4(8) .
F1' P3 F6 87.7(9) .
F3' P3 F6 94.6(7) .
F2 P3 F6 87.98(16) .
F1 P3 F6 89.80(18) .
F4 P3 F6 91.06(16) .
F5 P3 F6 179.60(15) .
F4' P3 F3 50.1(11) .
F1' P3 F3 144.2(10) .
F3' P3 F3 36.9(9) .
F2 P3 F3 90.0(2) .
F1 P3 F3 179.1(3) .
F4 P3 F3 88.8(2) .
F5 P3 F3 90.14(16) .
F6 P3 F3 89.73(16) .
F4' P3 F2' 176.6(11) .
F1' P3 F2' 88.0(13) .
F3' P3 F2' 91.0(13) .
F2 P3 F2' 38.4(9) .
F1 P3 F2' 53.0(9) .
F4 P3 F2' 143.0(10) .
F5 P3 F2' 85.4(7) .
F6 P3 F2' 94.4(7) .
F3 P3 F2' 127.8(10) .

loop_
_geom_bond_atom_site_label_1
_geom_bond_atom_site_label_2
_geom_bond_distance
_geom_bond_site_symmetry_2
Ru1 N3 2.050(3) .
Ru1 N4 2.066(3) .
Ru1 N1 2.091(3) .
Ru1 N2 2.095(3) .
Ru1 O1 2.114(2) .
Ru1 P1 2.3253(11) .
N1 C19 1.349(4) .
N1 C23 1.364(4) .
N2 C28 1.335(4) .
N2 C24 1.350(4) .
N3 C29 1.343(5) .
N3 C33 1.367(5) .
N4 C38 1.324(5) .
N4 C34 1.370(5) .
N5 C40 1.193(10) .
N5 N5 1.67(3) 3_757
O1 C39 1.267(4) .
O2 C39 1.224(4) .
C1 C6 1.389(4) .
C1 C2 1.398(5) .
C1 P1 1.841(3) .
C2 C3 1.377(5) .
C2 H2A 0.9500 .
C3 C4 1.389(5) .
C3 H3A 0.9500 .
C4 C5 1.375(5) .
C4 H4A 0.9500 .
C5 C6 1.389(4) .
C5 H5A 0.9500 .
C6 H6A 0.9500 .
C7 C12 1.385(5) .
C7 C8 1.408(5) .
C7 P1 1.824(3) .
C8 C9 1.378(5) .
C8 H8A 0.9500 .
C9 C10 1.381(6) .
C9 H9A 0.9500 .
C10 C11 1.387(6) .
C10 H10A 0.9500 .
C11 C12 1.391(5) .
C11 H11A 0.9500 .
C12 H12A 0.9500 .
C13 C14 1.384(5) .
C13 C18 1.393(5) .
C13 P1 1.837(4) .
C14 C15 1.393(5) .
C14 H14A 0.9500 .
C15 C16 1.380(6) .
C15 H15A 0.9500 .
C16 C17 1.385(5) .
C16 H16A 0.9500 .
C17 C18 1.387(5) .
C17 H17A 0.9500 .
C18 H18A 0.9500 .
C19 C20 1.390(5) .
C19 H19A 0.9500 .
C20 C21 1.371(5) .
C20 H20A 0.9500 .
C21 C22 1.384(5) .
C21 H21A 0.9500 .
C22 C23 1.387(5) .
C22 H22A 0.9500 .
C23 C24 1.473(5) .
C24 C25 1.380(5) .
C25 C26 1.387(5) .
C25 H25A 0.9500 .
C26 C27 1.379(5) .
C26 H26A 0.9500 .
C27 C28 1.374(5) .
C27 H27A 0.9500 .
C28 H28A 0.9500 .
C29 C30 1.391(5) .
C29 H29A 0.9500 .
C30 C31 1.362(6) .
C30 H30A 0.9500 .
C31 C32 1.369(6) .
C31 H31A 0.9500 .
C32 C33 1.414(5) .
C32 H32A 0.9500 .
C33 C34 1.455(6) .
C34 C35 1.383(5) .
C35 C36 1.364(6) .
C35 H35A 0.9500 .
C36 C37 1.383(6) .
C36 H36A 0.9500 .
C37 C38 1.398(5) .
C37 H37A 0.9500 .
C38 H38A 0.9500 .
C39 H39 0.982(10) .
C40 C41 1.491(10) .
C41 H41A 0.9800 .
C41 H41B 0.9800 .
C41 H41C 0.9800 .
F1 P3 1.581(3) .
F1' P3 1.51(2) .
F2 P3 1.574(3) .
F2' P3 1.650(19) .
P3 F4' 1.50(2) .
P3 F3' 1.558(18) .
P3 F4 1.593(3) .
P3 F5 1.594(2) .
P3 F6 1.595(2) .
P3 F3 1.598(3) .

loop_
_geom_torsion_atom_site_label_1
_geom_torsion_atom_site_label_2
_geom_torsion_atom_site_label_3
_geom_torsion_atom_site_label_4
_geom_torsion
_geom_torsion_site_symmetry_1
N3 Ru1 N1 C19 83.0(3) .
N4 Ru1 N1 C19 124.9(5) .
N2 Ru1 N1 C19 173.6(3) .
O1 Ru1 N1 C19 -103.9(3) .
P1 Ru1 N1 C19 -13.3(3) .
N3 Ru1 N1 C23 -88.9(2) .
N4 Ru1 N1 C23 -47.0(6) .
N2 Ru1 N1 C23 1.7(2) .
O1 Ru1 N1 C23 84.2(2) .
P1 Ru1 N1 C23 174.8(2) .
N3 Ru1 N2 C28 -95.9(3) .
N4 Ru1 N2 C28 -16.3(3) .
N1 Ru1 N2 C28 173.4(3) .
O1 Ru1 N2 C28 72.1(3) .
P1 Ru1 N2 C28 109.2(6) .
N3 Ru1 N2 C24 93.3(3) .
N4 Ru1 N2 C24 172.9(2) .
N1 Ru1 N2 C24 2.5(2) .
O1 Ru1 N2 C24 -98.7(2) .
P1 Ru1 N2 C24 -61.6(8) .
N4 Ru1 N3 C29 -180.0(3) .
N1 Ru1 N3 C29 -8.7(3) .
N2 Ru1 N3 C29 -86.8(3) .
O1 Ru1 N3 C29 -156.1(4) .
P1 Ru1 N3 C29 89.9(3) .
N4 Ru1 N3 C33 -3.3(2) .
N1 Ru1 N3 C33 168.0(3) .
N2 Ru1 N3 C33 89.9(3) .
O1 Ru1 N3 C33 20.6(6) .
P1 Ru1 N3 C33 -93.4(2) .
N3 Ru1 N4 C38 179.5(3) .
N1 Ru1 N4 C38 136.8(5) .
N2 Ru1 N4 C38 89.3(3) .
O1 Ru1 N4 C38 4.6(3) .
P1 Ru1 N4 C38 -84.5(3) .
N3 Ru1 N4 C34 0.7(2) .
N1 Ru1 N4 C34 -42.0(6) .
N2 Ru1 N4 C34 -89.5(2) .
O1 Ru1 N4 C34 -174.2(2) .
P1 Ru1 N4 C34 96.6(2) .
N3 Ru1 O1 C39 120.1(5) .
N4 Ru1 O1 C39 143.6(3) .
N1 Ru1 O1 C39 -26.8(3) .
N2 Ru1 O1 C39 50.2(3) .
P1 Ru1 O1 C39 -125.2(3) .
C6 C1 C2 C3 -0.4(5) .
P1 C1 C2 C3 177.2(3) .
C1 C2 C3 C4 1.2(5) .
C2 C3 C4 C5 -0.7(5) .
C3 C4 C5 C6 -0.5(5) .
C4 C5 C6 C1 1.3(5) .
C2 C1 C6 C5 -0.9(5) .
P1 C1 C6 C5 -178.4(2) .
C12 C7 C8 C9 -1.0(6) .
P1 C7 C8 C9 -176.1(3) .
C7 C8 C9 C10 0.6(6) .
C8 C9 C10 C11 0.5(8) .
C9 C10 C11 C12 -1.2(9) .
C8 C7 C12 C11 0.3(6) .
P1 C7 C12 C11 175.1(4) .
C10 C11 C12 C7 0.8(8) .
C18 C13 C14 C15 -0.9(6) .
P1 C13 C14 C15 177.8(3) .
C13 C14 C15 C16 0.2(6) .
C14 C15 C16 C17 0.9(6) .
C15 C16 C17 C18 -1.3(6) .
C16 C17 C18 C13 0.6(6) .
C14 C13 C18 C17 0.5(5) .
P1 C13 C18 C17 -178.2(3) .
C23 N1 C19 C20 -1.4(5) .
Ru1 N1 C19 C20 -173.1(3) .
N1 C19 C20 C21 0.8(6) .
C19 C20 C21 C22 0.1(6) .
C20 C21 C22 C23 -0.3(6) .
C19 N1 C23 C22 1.2(5) .
Ru1 N1 C23 C22 173.9(3) .
C19 N1 C23 C24 -178.1(3) .
Ru1 N1 C23 C24 -5.4(4) .
C21 C22 C23 N1 -0.4(5) .
C21 C22 C23 C24 178.9(3) .
C28 N2 C24 C25 0.9(5) .
Ru1 N2 C24 C25 172.3(3) .
C28 N2 C24 C23 -177.5(3) .
Ru1 N2 C24 C23 -6.1(4) .
N1 C23 C24 N2 7.6(4) .
C22 C23 C24 N2 -171.7(3) .
N1 C23 C24 C25 -170.7(3) .
C22 C23 C24 C25 10.0(5) .
N2 C24 C25 C26 0.2(5) .
C23 C24 C25 C26 178.5(3) .
C24 C25 C26 C27 -1.0(6) .
C25 C26 C27 C28 0.7(6) .
C24 N2 C28 C27 -1.3(6) .
Ru1 N2 C28 C27 -171.8(3) .
C26 C27 C28 N2 0.5(7) .
C33 N3 C29 C30 -1.2(6) .
Ru1 N3 C29 C30 175.4(3) .
N3 C29 C30 C31 0.6(7) .
C29 C30 C31 C32 -0.3(8) .
C30 C31 C32 C33 0.6(7) .
C29 N3 C33 C32 1.5(5) .
Ru1 N3 C33 C32 -175.5(3) .
C29 N3 C33 C34 -177.8(3) .
Ru1 N3 C33 C34 5.2(4) .
C31 C32 C33 N3 -1.3(6) .
C31 C32 C33 C34 178.0(4) .
C38 N4 C34 C35 3.0(5) .
Ru1 N4 C34 C35 -178.1(3) .
C38 N4 C34 C33 -177.1(3) .
Ru1 N4 C34 C33 1.8(4) .
N3 C33 C34 N4 -4.7(5) .
C32 C33 C34 N4 176.0(3) .
N3 C33 C34 C35 175.3(4) .
C32 C33 C34 C35 -4.0(6) .
N4 C34 C35 C36 -0.8(6) .
C33 C34 C35 C36 179.2(4) .
C34 C35 C36 C37 -1.7(7) .
C35 C36 C37 C38 2.1(7) .
C34 N4 C38 C37 -2.7(5) .
Ru1 N4 C38 C37 178.6(3) .
C36 C37 C38 N4 0.2(6) .
Ru1 O1 C39 O2 19.3(6) .
N5 N5 C40 C41 165(13) 3_757
C12 C7 P1 C13 116.5(3) .
C8 C7 P1 C13 -68.5(3) .
C12 C7 P1 C1 11.3(4) .
C8 C7 P1 C1 -173.7(3) .
C12 C7 P1 Ru1 -116.2(3) .
C8 C7 P1 Ru1 58.7(3) .
C14 C13 P1 C7 15.2(4) .
C18 C13 P1 C7 -166.2(3) .
C14 C13 P1 C1 123.2(3) .
C18 C13 P1 C1 -58.2(3) .
C14 C13 P1 Ru1 -112.6(3) .
C18 C13 P1 Ru1 66.0(3) .
C6 C1 P1 C7 -112.5(3) .
C2 C1 P1 C7 70.0(3) .
C6 C1 P1 C13 139.7(3) .
C2 C1 P1 C13 -37.8(3) .
C6 C1 P1 Ru1 15.6(3) .
C2 C1 P1 Ru1 -162.0(2) .
N3 Ru1 P1 C7 -25.76(16) .
N4 Ru1 P1 C7 -105.38(16) .
N1 Ru1 P1 C7 66.08(15) .
N2 Ru1 P1 C7 129.0(7) .
O1 Ru1 P1 C7 165.90(14) .
N3 Ru1 P1 C13 95.93(15) .
N4 Ru1 P1 C13 16.32(15) .
N1 Ru1 P1 C13 -172.23(14) .
N2 Ru1 P1 C13 -109.3(7) .
O1 Ru1 P1 C13 -72.40(14) .
N3 Ru1 P1 C1 -147.82(15) .
N4 Ru1 P1 C1 132.56(15) .
N1 Ru1 P1 C1 -55.99(14) .
N2 Ru1 P1 C1 6.9(7) .
O1 Ru1 P1 C1 43.84(14) .
